data_4320778
loop_
_publ_author_name
'Megumu Munakata'
'Jian Chu Zhong'
'Takayoshi Kuroda-Sowa'
'Masahiko Maekawa'
'Yusaku Suenaga'
'Masae Kasahara'
'Hisashi Konaka'

_publ_section_title
;
 A Double-Decker Silver(I) Coordination Polymer of 1-Methylpyrene with
 Columnar Aromatic Stacks. Effect of Substituting Groups on Structure of
 Silver(I) Complexes with Polycyclic Aromatic Hydrocarbons
;
_journal_name_full 'Inorganic Chemistry'
_journal_page_first 7087
_journal_page_last 7090
_journal_paper_doi 10.1021/ic010668u
_journal_volume 40
_journal_year 2001
_chemical_formula_moiety '2(C34 H24 Ag2 Cl2 O8), C6 H6'
_chemical_formula_sum 'C74 H54 Ag4 Cl4 O16'
_chemical_formula_weight 1772.52
_space_group_IT_number 2
_symmetry_cell_setting triclinic
_symmetry_Int_Tables_number 2
_symmetry_space_group_name_Hall '-P 1'
_symmetry_space_group_name_H-M 'P -1'
_cell_angle_alpha 91.15(2)
_cell_angle_beta 112.95(2)
_cell_angle_gamma 108.93(2)
_cell_formula_units_Z 1
_cell_length_a 11.451(3)
_cell_length_b 14.796(2)
_cell_length_c 11.029(2)
_cell_measurement_reflns_used 25
_cell_measurement_temperature 296.2
_cell_measurement_theta_max 27.5
_cell_measurement_theta_min 2.0
_cell_volume 1604.4(7)
_computing_cell_refinement 'MSC/AFC Diffractometer Control'
_computing_data_collection 'MSC/AFC Diffractometer Control'
_computing_data_reduction 'teXsan Ver. 1.10'
_computing_publication_material 'teXsan Ver. 1.10'
_computing_structure_refinement SHELXL97
_computing_structure_solution SIR88
_diffrn_measured_fraction_theta_full 1.00
_diffrn_measured_fraction_theta_max 1.00
_diffrn_measurement_device_type 'Rigaku AFC7R'
_diffrn_measurement_method \w-2\q
_diffrn_radiation_type 'Mo K\a'
_diffrn_radiation_wavelength 0.7107
_diffrn_reflns_av_R_equivalents 0.022
_diffrn_reflns_limit_h_max 14
_diffrn_reflns_limit_h_min 0
_diffrn_reflns_limit_k_max 18
_diffrn_reflns_limit_k_min -19
_diffrn_reflns_limit_l_max 13
_diffrn_reflns_limit_l_min -14
_diffrn_reflns_number 7753
_diffrn_reflns_theta_full 27.50
_diffrn_reflns_theta_max 27.50
_diffrn_reflns_theta_min 2.03
_diffrn_standards_decay_% 0.28
_diffrn_standards_interval_count 150
_diffrn_standards_number 3
_exptl_absorpt_coefficient_mu 1.440
_exptl_absorpt_correction_T_max 0.750
_exptl_absorpt_correction_T_min 0.714
_exptl_absorpt_correction_type psi-scan
_exptl_absorpt_process_details '(North, Phillips & Mathews, 1968)'
_exptl_crystal_colour yellow
_exptl_crystal_density_diffrn 1.834
_exptl_crystal_density_method 'not measured'
_exptl_crystal_description brick
_exptl_crystal_F_000 882.0
_exptl_crystal_size_max 0.300
_exptl_crystal_size_mid 0.300
_exptl_crystal_size_min 0.200
_refine_diff_density_max 1.10
_refine_diff_density_min -0.80
_refine_ls_extinction_coef 0.0079
_refine_ls_extinction_expression Fc^*^=kFc[1+0.001xFc^2^\l^3^/sin(2\q)]^-1/4^
_refine_ls_extinction_method SHELXL
_refine_ls_goodness_of_fit_ref 1.047
_refine_ls_hydrogen_treatment noref
_refine_ls_number_parameters 452
_refine_ls_number_reflns 4709
_refine_ls_R_factor_gt 0.0577
_refine_ls_shift/su_max 0.0000
_refine_ls_structure_factor_coef Fsqd
_refine_ls_weighting_details 'w = 1/[\s^2^(Fo^2^) + (0.1031P)^2^+0.8973P] where P=(Fo^2^+2Fc^2^)/3'
_refine_ls_weighting_scheme calc
_refine_ls_wR_factor_ref 0.1864
_reflns_number_gt 4709
_reflns_number_total 7378
_reflns_threshold_expression >2.0sigma(I)
_cod_data_source_file ic010668u.cif
_cod_data_source_block ag-mpyr-clo4
_cod_original_sg_symbol_H-M 'P -1 '
_cod_original_formula_sum 'C74 H54 Ag4 Cl4 O16 '
_cod_database_code 4320778

loop_
_symmetry_equiv_pos_as_xyz
x,y,z
-x,-y,-z

loop_
_atom_site_label
_atom_site_type_symbol
_atom_site_fract_x
_atom_site_fract_y
_atom_site_fract_z
_atom_site_U_iso_or_equiv
_atom_site_adp_type
_atom_site_occupancy
_atom_site_calc_flag
_atom_site_refinement_flags
_atom_site_disorder_assembly
_atom_site_disorder_group
Ag(1) Ag 0.30225(6) 0.30450(4) 0.34193(5) 0.0620(2) Uani 1.00 d . . .
Ag(2) Ag 0.30757(6) 0.29798(3) -0.04249(5) 0.0596(2) Uani 1.00 d . . .
Cl(1) Cl 0.5960(2) 0.3426(1) 0.2683(2) 0.0568(4) Uani 1.00 d . . .
Cl(2) Cl 0.3530(2) 0.2781(1) 0.6723(2) 0.0583(4) Uani 1.00 d . . .
O(1) O 0.5210(9) 0.3156(8) 0.343(1) 0.163(4) Uani 1.00 d . . .
O(2) O 0.535(1) 0.3403(9) 0.1327(8) 0.202(6) Uani 1.00 d . . .
O(3) O 0.685(2) 0.427(1) 0.316(1) 0.31(1) Uani 1.00 d . . .
O(4) O 0.673(2) 0.294(2) 0.297(2) 0.33(1) Uani 1.00 d . . .
O(5) O 0.4207(6) 0.3174(5) 0.5913(5) 0.090(2) Uani 1.00 d . . .
O(6) O 0.2222(8) 0.2855(8) 0.6255(9) 0.147(3) Uani 1.00 d . . .
O(7) O 0.4272(7) 0.3254(6) 0.8034(6) 0.114(3) Uani 1.00 d . . .
O(8) O 0.322(1) 0.1782(6) 0.6575(10) 0.166(4) Uani 1.00 d . . .
C(1) C 0.1184(8) 0.4185(5) 0.3073(7) 0.059(2) Uani 1.00 d . . .
C(2) C 0.2597(8) 0.4540(5) 0.3500(6) 0.065(2) Uani 1.00 d . . .
C(3) C 0.3212(7) 0.4648(4) 0.2610(7) 0.059(2) Uani 1.00 d . . .
C(4) C 0.2394(6) 0.4388(4) 0.1236(6) 0.050(1) Uani 1.00 d . . .
C(5) C 0.2963(7) 0.4522(4) 0.0258(8) 0.061(2) Uani 1.00 d . . .
C(6) C 0.2144(9) 0.4272(5) -0.1076(8) 0.069(2) Uani 1.00 d . . .
C(7) C 0.0701(7) 0.3901(4) -0.1561(6) 0.054(1) Uani 1.00 d . . .
C(8) C -0.015(1) 0.3672(6) -0.2930(8) 0.077(2) Uani 1.00 d . . .
C(9) C -0.152(1) 0.3386(7) -0.3347(8) 0.092(3) Uani 1.00 d . . .
C(10) C -0.2096(9) 0.3321(5) -0.2484(9) 0.079(2) Uani 1.00 d . . .
C(11) C -0.1305(7) 0.3531(4) -0.1090(7) 0.056(1) Uani 1.00 d . . .
C(12) C -0.1849(7) 0.3474(5) -0.0125(8) 0.064(2) Uani 1.00 d . . .
C(13) C -0.1088(7) 0.3659(5) 0.1168(8) 0.060(2) Uani 1.00 d . . .
C(14) C 0.0363(6) 0.3951(4) 0.1706(6) 0.045(1) Uani 1.00 d . . .
C(15) C 0.0958(5) 0.4049(4) 0.0772(5) 0.040(1) Uani 1.00 d . . .
C(16) C 0.0114(6) 0.3821(4) -0.0627(6) 0.047(1) Uani 1.00 d . . .
C(17) C 0.060(1) 0.4120(7) 0.4082(8) 0.088(3) Uani 1.00 d . . .
C(18) C 0.060(2) 0.1181(7) -0.184(1) 0.123(5) Uani 1.00 d . . .
C(19) C 0.186(2) 0.1223(7) -0.118(2) 0.127(6) Uani 1.00 d . . .
C(20) C 0.2439(9) 0.1281(5) 0.020(1) 0.088(3) Uani 1.00 d . . .
C(21) C 0.1692(7) 0.1305(4) 0.0942(7) 0.056(2) Uani 1.00 d . . .
C(22) C 0.2195(7) 0.1340(5) 0.2351(8) 0.068(2) Uani 1.00 d . . .
C(23) C 0.141(1) 0.1352(5) 0.2993(7) 0.082(3) Uani 1.00 d . . .
C(24) C 0.0028(9) 0.1303(5) 0.2288(8) 0.070(2) Uani 1.00 d . . .
C(25) C -0.078(2) 0.1288(7) 0.294(2) 0.129(5) Uani 1.00 d . . .
C(26) C -0.195(3) 0.122(1) 0.241(3) 0.23(2) Uani 1.00 d . . .
C(27) C -0.260(1) 0.1153(8) 0.101(2) 0.161(9) Uani 1.00 d . . .
C(28) C -0.1856(8) 0.1149(5) 0.016(1) 0.089(3) Uani 1.00 d . . .
C(29) C -0.232(1) 0.1099(8) -0.127(2) 0.138(7) Uani 1.00 d . . .
C(30) C -0.157(2) 0.1101(7) -0.186(1) 0.127(6) Uani 1.00 d . . .
C(31) C -0.0185(10) 0.1193(4) -0.1173(7) 0.076(2) Uani 1.00 d . . .
C(32) C 0.0348(6) 0.1254(4) 0.0235(6) 0.047(1) Uani 1.00 d . . .
C(33) C -0.0487(6) 0.1238(4) 0.0898(7) 0.055(1) Uani 1.00 d . . .
C(34) C -0.036(2) 0.107(2) -0.345(2) 0.142(8) Uani 0.65 d P . .
C(35) C -0.414(3) 0.106(2) -0.019(5) 0.14(2) Uani 0.35 d P . .
C(36) C 0.4946(8) 0.0901(6) 0.5191(8) 0.076(2) Uani 1.00 d . . .
C(37) C 0.5670(9) 0.0748(7) 0.4503(9) 0.085(2) Uani 1.00 d . . .
C(38) C 0.5707(9) -0.0150(7) 0.4318(9) 0.083(2) Uani 1.00 d . . .
H(1) H 0.3160 0.4714 0.4431 0.0780 Uiso 1.00 calc . . .
H(2) H 0.4175 0.4894 0.2935 0.0710 Uiso 1.00 calc . . .
H(3) H 0.3921 0.4789 0.0551 0.0733 Uiso 1.00 calc . . .
H(4) H 0.2544 0.4347 -0.1695 0.0827 Uiso 1.00 calc . . .
H(5) H 0.0227 0.3716 -0.3565 0.0925 Uiso 1.00 calc . . .
H(6) H -0.2084 0.3227 -0.4278 0.1110 Uiso 1.00 calc . . .
H(7) H -0.3057 0.3129 -0.2818 0.0945 Uiso 1.00 calc . . .
H(8) H -0.2804 0.3294 -0.0426 0.0764 Uiso 1.00 calc . . .
H(9) H -0.1513 0.3596 0.1765 0.0719 Uiso 1.00 calc . . .
H(10) H 0.0888 0.4749 0.4569 0.1061 Uiso 1.00 calc . . .
H(11) H -0.0367 0.3865 0.3637 0.1061 Uiso 1.00 calc . . .
H(12) H 0.0899 0.3708 0.4679 0.1061 Uiso 1.00 calc . . .
H(13) H 0.0228 0.1143 -0.2787 0.1472 Uiso 0.35 calc P . .
H(14) H 0.2390 0.1213 -0.1663 0.1528 Uiso 1.00 calc . . .
H(15) H 0.3348 0.1304 0.0643 0.1056 Uiso 1.00 calc . . .
H(16) H 0.3094 0.1356 0.2843 0.0822 Uiso 1.00 calc . . .
H(17) H 0.1774 0.1394 0.3937 0.0988 Uiso 1.00 calc . . .
H(18) H -0.0376 0.1337 0.3880 0.1545 Uiso 1.00 calc . . .
H(19) H -0.2441 0.1204 0.2936 0.2711 Uiso 1.00 calc . . .
H(20) H -0.3516 0.1112 0.0607 0.1930 Uiso 0.65 calc P . .
H(21) H -0.3224 0.1065 -0.1787 0.1651 Uiso 1.00 calc . . .
H(22) H -0.1952 0.1037 -0.2804 0.1528 Uiso 1.00 calc . . .
H(23) H -0.0844 0.1496 -0.3581 0.1708 Uiso 0.65 calc P . .
H(24) H 0.0202 0.1220 -0.3922 0.1708 Uiso 0.65 calc P . .
H(25) H -0.0986 0.0419 -0.3781 0.1708 Uiso 0.65 calc P . .
H(26) H -0.4680 0.1179 0.0219 0.1649 Uiso 0.35 calc P . .
H(27) H -0.4017 0.1521 -0.0759 0.1649 Uiso 0.35 calc P . .
H(28) H -0.4586 0.0425 -0.0703 0.1649 Uiso 0.35 calc P . .
H(29) H 0.4901 0.1523 0.5322 0.0908 Uiso 1.00 calc . . .
H(30) H 0.6134 0.1263 0.4167 0.1025 Uiso 1.00 calc . . .
H(31) H 0.6194 -0.0262 0.3839 0.1000 Uiso 1.00 calc . . .

loop_
_atom_site_aniso_label
_atom_site_aniso_U_11
_atom_site_aniso_U_22
_atom_site_aniso_U_33
_atom_site_aniso_U_12
_atom_site_aniso_U_13
_atom_site_aniso_U_23
Ag(1) 0.0699(4) 0.0526(3) 0.0560(3) 0.0212(3) 0.0196(3) 0.0055(2)
Ag(2) 0.0746(4) 0.0478(3) 0.0665(3) 0.0227(2) 0.0392(3) 0.0099(2)
Cl(1) 0.0411(7) 0.0708(10) 0.0559(8) 0.0180(7) 0.0193(6) 0.0132(7)
Cl(2) 0.0638(9) 0.0674(10) 0.0450(8) 0.0181(8) 0.0287(7) 0.0032(7)
O(1) 0.138(7) 0.23(1) 0.22(1) 0.098(7) 0.145(7) 0.111(8)
O(2) 0.124(7) 0.29(1) 0.085(5) 0.017(8) -0.018(5) 0.060(7)
O(3) 0.36(2) 0.22(1) 0.118(8) -0.18(1) 0.11(1) -0.040(8)
O(4) 0.50(3) 0.57(3) 0.29(2) 0.48(3) 0.32(2) 0.30(2)
O(5) 0.084(4) 0.114(5) 0.051(3) 0.005(3) 0.035(3) 0.012(3)
O(6) 0.081(5) 0.23(1) 0.124(6) 0.070(6) 0.032(4) 0.030(6)
O(7) 0.100(5) 0.147(6) 0.057(3) -0.013(4) 0.042(3) -0.019(3)
O(8) 0.32(1) 0.091(5) 0.168(8) 0.085(7) 0.175(9) 0.043(5)
C(1) 0.082(5) 0.050(3) 0.058(4) 0.026(3) 0.041(3) 0.009(3)
C(2) 0.089(5) 0.055(4) 0.045(3) 0.033(4) 0.016(3) 0.001(3)
C(3) 0.051(3) 0.042(3) 0.069(4) 0.016(3) 0.012(3) -0.002(3)
C(4) 0.058(3) 0.035(3) 0.063(4) 0.021(3) 0.028(3) 0.004(2)
C(5) 0.060(4) 0.039(3) 0.104(6) 0.019(3) 0.054(4) 0.013(3)
C(6) 0.108(6) 0.050(4) 0.089(5) 0.041(4) 0.071(5) 0.027(4)
C(7) 0.084(5) 0.045(3) 0.052(3) 0.033(3) 0.039(3) 0.016(3)
C(8) 0.124(7) 0.070(5) 0.054(4) 0.047(5) 0.044(5) 0.024(3)
C(9) 0.137(9) 0.074(5) 0.050(4) 0.050(6) 0.011(5) 0.014(4)
C(10) 0.081(5) 0.051(4) 0.073(5) 0.030(4) -0.004(4) 0.002(3)
C(11) 0.061(4) 0.038(3) 0.064(4) 0.022(3) 0.017(3) 0.011(3)
C(12) 0.047(3) 0.043(3) 0.097(6) 0.015(3) 0.027(4) 0.009(3)
C(13) 0.067(4) 0.046(3) 0.083(5) 0.019(3) 0.050(4) 0.017(3)
C(14) 0.059(3) 0.034(2) 0.050(3) 0.017(2) 0.031(3) 0.006(2)
C(15) 0.047(3) 0.032(2) 0.047(3) 0.016(2) 0.024(2) 0.007(2)
C(16) 0.065(4) 0.032(3) 0.055(3) 0.026(3) 0.029(3) 0.015(2)
C(17) 0.123(7) 0.103(6) 0.059(4) 0.044(6) 0.055(5) 0.020(4)
C(18) 0.26(2) 0.054(5) 0.096(8) 0.055(9) 0.11(1) 0.024(5)
C(19) 0.24(2) 0.043(4) 0.16(1) 0.028(8) 0.17(1) 0.016(6)
C(20) 0.088(6) 0.038(3) 0.148(9) 0.008(4) 0.073(6) 0.000(4)
C(21) 0.057(4) 0.029(3) 0.071(4) 0.005(2) 0.025(3) -0.001(2)
C(22) 0.059(4) 0.046(3) 0.068(4) 0.014(3) -0.001(3) 0.003(3)
C(23) 0.126(8) 0.047(4) 0.046(4) 0.020(4) 0.018(4) 0.008(3)
C(24) 0.092(6) 0.041(3) 0.080(5) 0.008(3) 0.053(4) 0.006(3)
C(25) 0.20(1) 0.063(6) 0.19(1) 0.026(7) 0.17(1) 0.019(6)
C(26) 0.31(3) 0.09(1) 0.46(4) 0.08(2) 0.33(4) 0.08(2)
C(27) 0.069(6) 0.047(5) 0.39(3) 0.012(4) 0.12(1) 0.03(1)
C(28) 0.056(4) 0.032(3) 0.161(10) 0.011(3) 0.032(5) 0.004(4)
C(29) 0.099(9) 0.045(5) 0.17(1) 0.033(5) -0.044(9) -0.012(7)
C(30) 0.17(1) 0.051(5) 0.075(6) 0.050(7) -0.040(8) -0.010(4)
C(31) 0.120(7) 0.031(3) 0.056(4) 0.020(4) 0.021(4) 0.007(3)
C(32) 0.058(3) 0.026(2) 0.048(3) 0.011(2) 0.017(3) 0.005(2)
C(33) 0.052(3) 0.028(2) 0.077(4) 0.005(2) 0.027(3) 0.006(3)
C(34) 0.15(2) 0.14(2) 0.09(1) 0.00(1) 0.04(1) 0.01(1)
C(35) 0.05(1) 0.07(2) 0.29(5) 0.02(1) 0.07(2) 0.01(2)
C(36) 0.074(5) 0.070(5) 0.068(5) 0.039(4) 0.004(4) 0.000(4)
C(37) 0.089(6) 0.082(6) 0.078(5) 0.034(5) 0.026(5) 0.013(4)
C(38) 0.070(5) 0.088(6) 0.081(5) 0.028(5) 0.022(4) 0.000(4)

loop_
_atom_type_symbol
_atom_type_description
_atom_type_scat_dispersion_real
_atom_type_scat_dispersion_imag
_atom_type_scat_source
Ag Ag -0.897 1.101
;International Tables for Crystallography
(1992, Vol. C, Tables 4.2.6.8 and 6.1.1.4)
;
Cl Cl 0.148 0.159
;International Tables for Crystallography
(1992, Vol. C, Tables 4.2.6.8 and 6.1.1.4)
;
O O 0.011 0.006
;International Tables for Crystallography
(1992, Vol. C, Tables 4.2.6.8 and 6.1.1.4)
;
C C 0.003 0.002
;International Tables for Crystallography
(1992, Vol. C, Tables 4.2.6.8 and 6.1.1.4)
;
H H 0.000 0.000
;International Tables for Crystallography
(1992, Vol. C, Table 6.1.1.4)
;

loop_
_geom_angle_atom_site_label_1
_geom_angle_atom_site_label_2
_geom_angle_atom_site_label_3
_geom_angle
_geom_angle_site_symmetry_1
_geom_angle_site_symmetry_2
_geom_angle_site_symmetry_3
_geom_angle_publ_flag
O(1) Ag(1) O(5) 85.0(3) . 1_555 1_555 yes
O(1) Ag(1) C(2) 117.2(3) . 1_555 1_555 yes
O(1) Ag(1) C(3) 91.3(3) . 1_555 1_555 yes
O(1) Ag(1) C(22) 85.7(3) . 1_555 1_555 yes
O(1) Ag(1) C(23) 113.6(4) . 1_555 1_555 yes
O(5) Ag(1) C(2) 95.5(2) . 1_555 1_555 yes
O(5) Ag(1) C(3) 114.7(2) . 1_555 1_555 yes
O(5) Ag(1) C(22) 109.3(2) . 1_555 1_555 yes
O(5) Ag(1) C(23) 96.3(2) . 1_555 1_555 yes
C(2) Ag(1) C(3) 32.8(3) . 1_555 1_555 yes
C(2) Ag(1) C(22) 148.0(2) . 1_555 1_555 yes
C(2) Ag(1) C(23) 128.5(4) . 1_555 1_555 yes
C(3) Ag(1) C(22) 135.5(2) . 1_555 1_555 yes
C(3) Ag(1) C(23) 142.1(2) . 1_555 1_555 yes
C(22) Ag(1) C(23) 31.6(4) . 1_555 1_555 yes
O(2) Ag(2) O(7) 84.2(3) . 1_555 1_554 yes
O(2) Ag(2) C(5) 91.1(4) . 1_555 1_555 yes
O(2) Ag(2) C(6) 119.0(4) . 1_555 1_555 yes
O(2) Ag(2) C(19) 113.5(5) . 1_555 1_555 yes
O(2) Ag(2) C(20) 89.4(4) . 1_555 1_555 yes
O(7) Ag(2) C(5) 108.3(3) 1_554 1_555 1_555 yes
O(7) Ag(2) C(6) 93.9(3) 1_554 1_555 1_555 yes
O(7) Ag(2) C(19) 97.0(5) 1_554 1_555 1_555 yes
O(7) Ag(2) C(20) 116.7(4) 1_554 1_555 1_555 yes
C(5) Ag(2) C(6) 32.2(2) . 1_555 1_555 yes
C(5) Ag(2) C(19) 146.5(6) . 1_555 1_555 yes
C(5) Ag(2) C(20) 134.9(4) . 1_555 1_555 yes
C(6) Ag(2) C(19) 127.2(4) . 1_555 1_555 yes
C(6) Ag(2) C(20) 140.9(3) . 1_555 1_555 yes
C(19) Ag(2) C(20) 32.0(4) . 1_555 1_555 yes
O(1) Cl(1) O(2) 121.9(6) . 1_555 1_555 yes
O(1) Cl(1) O(3) 111.1(9) . 1_555 1_555 yes
O(1) Cl(1) O(4) 105(1) . 1_555 1_555 yes
O(2) Cl(1) O(3) 105.4(7) . 1_555 1_555 yes
O(2) Cl(1) O(4) 111(1) . 1_555 1_555 yes
O(3) Cl(1) O(4) 99(1) . 1_555 1_555 yes
O(5) Cl(2) O(6) 111.5(5) . 1_555 1_555 yes
O(5) Cl(2) O(7) 111.1(4) . 1_555 1_555 yes
O(5) Cl(2) O(8) 109.3(7) . 1_555 1_555 yes
O(6) Cl(2) O(7) 108.1(6) . 1_555 1_555 yes
O(6) Cl(2) O(8) 102.5(7) . 1_555 1_555 yes
O(7) Cl(2) O(8) 114.1(5) . 1_555 1_555 yes
Ag(1) O(1) Cl(1) 140.9(7) . 1_555 1_555 yes
Ag(2) O(2) Cl(1) 138.4(7) . 1_555 1_555 yes
Ag(1) O(5) Cl(2) 123.8(3) . 1_555 1_555 yes
Ag(2) O(7) Cl(2) 117.6(4) . 1_554 1_554 yes
C(2) C(1) C(14) 118.4(8) . 1_555 1_555 yes
C(2) C(1) C(17) 119.7(6) . 1_555 1_555 yes
C(14) C(1) C(17) 121.8(7) . 1_555 1_555 yes
Ag(1) C(2) C(1) 101.1(4) . 1_555 1_555 yes
Ag(1) C(2) C(3) 77.6(5) . 1_555 1_555 yes
Ag(1) C(2) H(1) 91.3 . 1_555 1_555 no
C(1) C(2) C(3) 122.6(6) . 1_555 1_555 yes
C(1) C(2) H(1) 118.7 . 1_555 1_555 no
C(3) C(2) H(1) 118.7 . 1_555 1_555 no
Ag(1) C(3) C(2) 69.6(4) . 1_555 1_555 yes
Ag(1) C(3) C(4) 104.0(4) . 1_555 1_555 yes
Ag(1) C(3) H(2) 96.1 . 1_555 1_555 no
C(2) C(3) C(4) 119.2(6) . 1_555 1_555 yes
C(2) C(3) H(2) 120.4 . 1_555 1_555 no
C(4) C(3) H(2) 120.4 . 1_555 1_555 no
C(3) C(4) C(5) 122.1(6) . 1_555 1_555 yes
C(3) C(4) C(15) 119.4(7) . 1_555 1_555 yes
C(5) C(4) C(15) 118.4(5) . 1_555 1_555 yes
Ag(2) C(5) C(4) 108.3(4) . 1_555 1_555 yes
Ag(2) C(5) C(6) 74.7(5) . 1_555 1_555 yes
Ag(2) C(5) H(3) 87.0 . 1_555 1_555 no
C(4) C(5) C(6) 121.0(7) . 1_555 1_555 yes
C(4) C(5) H(3) 119.5 . 1_555 1_555 no
C(6) C(5) H(3) 119.5 . 1_555 1_555 no
Ag(2) C(6) C(5) 73.1(5) . 1_555 1_555 yes
Ag(2) C(6) C(7) 111.0(5) . 1_555 1_555 yes
Ag(2) C(6) H(4) 86.1 . 1_555 1_555 no
C(5) C(6) C(7) 121.4(9) . 1_555 1_555 yes
C(5) C(6) H(4) 119.3 . 1_555 1_555 no
C(7) C(6) H(4) 119.3 . 1_555 1_555 no
C(6) C(7) C(8) 121.9(9) . 1_555 1_555 yes
C(6) C(7) C(16) 118.8(6) . 1_555 1_555 yes
C(8) C(7) C(16) 119.1(8) . 1_555 1_555 yes
C(7) C(8) C(9) 119(1) . 1_555 1_555 yes
C(7) C(8) H(5) 120.0 . 1_555 1_555 no
C(9) C(8) H(5) 120.1 . 1_555 1_555 no
C(8) C(9) C(10) 122.1(7) . 1_555 1_555 yes
C(8) C(9) H(6) 118.9 . 1_555 1_555 no
C(10) C(9) H(6) 119.0 . 1_555 1_555 no
C(9) C(10) C(11) 121.3(8) . 1_555 1_555 yes
C(9) C(10) H(7) 119.4 . 1_555 1_555 no
C(11) C(10) H(7) 119.3 . 1_555 1_555 no
C(10) C(11) C(12) 124.2(7) . 1_555 1_555 yes
C(10) C(11) C(16) 118.0(8) . 1_555 1_555 yes
C(12) C(11) C(16) 117.8(6) . 1_555 1_555 yes
C(11) C(12) C(13) 122.9(7) . 1_555 1_555 yes
C(11) C(12) H(8) 118.6 . 1_555 1_555 no
C(13) C(12) H(8) 118.6 . 1_555 1_555 no
C(12) C(13) C(14) 122.1(9) . 1_555 1_555 yes
C(12) C(13) H(9) 118.9 . 1_555 1_555 no
C(14) C(13) H(9) 118.9 . 1_555 1_555 no
C(1) C(14) C(13) 122.7(8) . 1_555 1_555 yes
C(1) C(14) C(15) 120.3(6) . 1_555 1_555 yes
C(13) C(14) C(15) 116.9(5) . 1_555 1_555 yes
C(4) C(15) C(14) 120.0(5) . 1_555 1_555 yes
C(4) C(15) C(16) 119.9(6) . 1_555 1_555 yes
C(14) C(15) C(16) 120.1(5) . 1_555 1_555 yes
C(7) C(16) C(11) 119.6(5) . 1_555 1_555 yes
C(7) C(16) C(15) 120.3(6) . 1_555 1_555 yes
C(11) C(16) C(15) 120.1(7) . 1_555 1_555 yes
C(1) C(17) H(10) 109.4 . 1_555 1_555 no
C(1) C(17) H(11) 109.5 . 1_555 1_555 no
C(1) C(17) H(12) 109.5 . 1_555 1_555 no
H(10) C(17) H(11) 109.5 . 1_555 1_555 no
H(10) C(17) H(12) 109.5 . 1_555 1_555 no
H(11) C(17) H(12) 109.5 . 1_555 1_555 no
C(19) C(18) C(31) 120(1) . 1_555 1_555 yes
C(19) C(18) C(34) 132(2) . 1_555 1_555 yes
C(19) C(18) H(13) 120.0 . 1_555 1_555 no
C(31) C(18) C(34) 107(1) . 1_555 1_555 yes
C(31) C(18) H(13) 119.9 . 1_555 1_555 no
C(34) C(18) H(13) 12.4 . 1_555 1_555 no
Ag(2) C(19) C(18) 101.1(8) . 1_555 1_555 yes
Ag(2) C(19) C(20) 78.3(5) . 1_555 1_555 yes
Ag(2) C(19) H(14) 90.6 . 1_555 1_555 no
C(18) C(19) C(20) 121(1) . 1_555 1_555 yes
C(18) C(19) H(14) 119.0 . 1_555 1_555 no
C(20) C(19) H(14) 119.2 . 1_555 1_555 no
Ag(2) C(20) C(19) 69.7(5) . 1_555 1_555 yes
Ag(2) C(20) C(21) 104.6(5) . 1_555 1_555 yes
Ag(2) C(20) H(15) 95.5 . 1_555 1_555 no
C(19) C(20) C(21) 120(1) . 1_555 1_555 yes
C(19) C(20) H(15) 119.6 . 1_555 1_555 no
C(21) C(20) H(15) 119.7 . 1_555 1_555 no
C(20) C(21) C(22) 124.1(7) . 1_555 1_555 yes
C(20) C(21) C(32) 117.4(7) . 1_555 1_555 yes
C(22) C(21) C(32) 118.5(8) . 1_555 1_555 yes
Ag(1) C(22) C(21) 108.3(5) . 1_555 1_555 yes
Ag(1) C(22) C(23) 74.8(4) . 1_555 1_555 yes
Ag(1) C(22) H(16) 87.0 . 1_555 1_555 no
C(21) C(22) C(23) 120.6(7) . 1_555 1_555 yes
C(21) C(22) H(16) 119.7 . 1_555 1_555 no
C(23) C(22) H(16) 119.7 . 1_555 1_555 no
Ag(1) C(23) C(22) 73.6(4) . 1_555 1_555 yes
Ag(1) C(23) C(24) 110.5(5) . 1_555 1_555 yes
Ag(1) C(23) H(17) 86.1 . 1_555 1_555 no
C(22) C(23) C(24) 121.8(7) . 1_555 1_555 yes
C(22) C(23) H(17) 119.1 . 1_555 1_555 no
C(24) C(23) H(17) 119.1 . 1_555 1_555 no
C(23) C(24) C(25) 121.6(9) . 1_555 1_555 yes
C(23) C(24) C(33) 117.9(9) . 1_555 1_555 yes
C(25) C(24) C(33) 120.5(9) . 1_555 1_555 yes
C(24) C(25) C(26) 125(2) . 1_555 1_555 yes
C(24) C(25) H(18) 117.3 . 1_555 1_555 no
C(26) C(25) H(18) 117.4 . 1_555 1_555 no
C(25) C(26) C(27) 120(3) . 1_555 1_555 yes
C(25) C(26) H(19) 119.9 . 1_555 1_555 no
C(27) C(26) H(19) 120.0 . 1_555 1_555 no
C(26) C(27) C(28) 121(1) . 1_555 1_555 yes
C(26) C(27) C(35) 139(2) . 1_555 1_555 yes
C(26) C(27) H(20) 119.5 . 1_555 1_555 no
C(28) C(27) C(35) 99(2) . 1_555 1_555 yes
C(28) C(27) H(20) 119.5 . 1_555 1_555 no
C(35) C(27) H(20) 19.8 . 1_555 1_555 no
C(27) C(28) C(29) 129(1) . 1_555 1_555 yes
C(27) C(28) C(33) 113(1) . 1_555 1_555 yes
C(29) C(28) C(33) 117(1) . 1_555 1_555 yes
C(28) C(29) C(30) 122(1) . 1_555 1_555 yes
C(28) C(29) H(21) 118.9 . 1_555 1_555 no
C(30) C(29) H(21) 118.6 . 1_555 1_555 no
C(29) C(30) C(31) 123(1) . 1_555 1_555 yes
C(29) C(30) H(22) 118.5 . 1_555 1_555 no
C(31) C(30) H(22) 118.2 . 1_555 1_555 no
C(18) C(31) C(30) 121.8(10) . 1_555 1_555 yes
C(18) C(31) C(32) 120.7(10) . 1_555 1_555 yes
C(30) C(31) C(32) 117(1) . 1_555 1_555 yes
C(21) C(32) C(31) 119.4(8) . 1_555 1_555 yes
C(21) C(32) C(33) 121.0(6) . 1_555 1_555 yes
C(31) C(32) C(33) 119.6(7) . 1_555 1_555 yes
C(24) C(33) C(28) 119.8(9) . 1_555 1_555 yes
C(24) C(33) C(32) 120.3(7) . 1_555 1_555 yes
C(28) C(33) C(32) 119.9(8) . 1_555 1_555 yes
C(18) C(34) H(23) 109.4 . 1_555 1_555 no
C(18) C(34) H(24) 109.7 . 1_555 1_555 no
C(18) C(34) H(25) 109.5 . 1_555 1_555 no
H(23) C(34) H(24) 109.4 . 1_555 1_555 no
H(23) C(34) H(25) 109.1 . 1_555 1_555 no
H(24) C(34) H(25) 109.7 . 1_555 1_555 no
C(27) C(35) H(26) 109.5 . 1_555 1_555 no
C(27) C(35) H(27) 109.4 . 1_555 1_555 no
C(27) C(35) H(28) 109.5 . 1_555 1_555 no
H(26) C(35) H(27) 109.5 . 1_555 1_555 no
H(26) C(35) H(28) 109.6 . 1_555 1_555 no
H(27) C(35) H(28) 109.5 . 1_555 1_555 no
C(37) C(36) C(38) 119.8(9) . 1_555 2_656 yes
C(37) C(36) H(29) 120.1 . 1_555 1_555 no
C(38) C(36) H(29) 120.1 . 2_656 2_656 no
C(36) C(37) C(38) 118.9(9) . 1_555 1_555 yes
C(36) C(37) H(30) 120.6 . 1_555 1_555 no
C(38) C(37) H(30) 120.5 . 1_555 1_555 no
C(36) C(38) C(37) 121(1) . 2_656 2_656 yes
C(36) C(38) H(31) 119.4 . 2_656 2_656 no
C(37) C(38) H(31) 119.4 . 1_555 1_555 no

loop_
_geom_bond_atom_site_label_1
_geom_bond_atom_site_label_2
_geom_bond_distance
_geom_bond_site_symmetry_1
_geom_bond_site_symmetry_2
_geom_bond_publ_flag
Ag(1) O(1) 2.45(1) . . yes
Ag(1) O(5) 2.519(5) . . yes
Ag(1) C(2) 2.421(9) . . yes
Ag(1) C(3) 2.523(7) . . yes
Ag(1) C(22) 2.471(7) . . yes
Ag(1) C(23) 2.487(7) . . yes
Ag(2) O(2) 2.424(9) . . yes
Ag(2) O(7) 2.532(8) . 1_554 yes
Ag(2) C(5) 2.448(8) . . yes
Ag(2) C(6) 2.468(9) . . yes
Ag(2) C(19) 2.460(9) . . yes
Ag(2) C(20) 2.568(8) . . yes
Cl(1) O(1) 1.39(1) . . yes
Cl(1) O(2) 1.377(9) . . yes
Cl(1) O(3) 1.27(1) . . yes
Cl(1) O(4) 1.26(3) . . yes
Cl(2) O(5) 1.417(7) . . yes
Cl(2) O(6) 1.42(1) . . yes
Cl(2) O(7) 1.385(6) . . yes
Cl(2) O(8) 1.392(9) . . yes
C(1) C(2) 1.40(1) . . yes
C(1) C(14) 1.392(8) . . yes
C(1) C(17) 1.50(1) . . yes
C(2) C(3) 1.40(1) . . yes
C(2) H(1) 0.950 . . no
C(3) C(4) 1.399(9) . . yes
C(3) H(2) 0.950 . . no
C(4) C(5) 1.45(1) . . yes
C(4) C(15) 1.419(9) . . yes
C(5) C(6) 1.36(1) . . yes
C(5) H(3) 0.950 . . no
C(6) C(7) 1.42(1) . . yes
C(6) H(4) 0.950 . . no
C(7) C(8) 1.401(9) . . yes
C(7) C(16) 1.42(1) . . yes
C(8) C(9) 1.36(2) . . yes
C(8) H(5) 0.950 . . no
C(9) C(10) 1.34(2) . . yes
C(9) H(6) 0.950 . . no
C(10) C(11) 1.41(1) . . yes
C(10) H(7) 0.950 . . no
C(11) C(12) 1.42(1) . . yes
C(11) C(16) 1.406(10) . . yes
C(12) C(13) 1.31(1) . . yes
C(12) H(8) 0.950 . . no
C(13) C(14) 1.433(10) . . yes
C(13) H(9) 0.950 . . no
C(14) C(15) 1.43(1) . . yes
C(15) C(16) 1.426(7) . . yes
C(17) H(10) 0.950 . . no
C(17) H(11) 0.950 . . no
C(17) H(12) 0.950 . . no
C(18) C(19) 1.33(3) . . yes
C(18) C(31) 1.37(3) . . yes
C(18) C(34) 1.65(2) . . yes
C(18) H(13) 0.950 . . no
C(19) C(20) 1.39(2) . . yes
C(19) H(14) 0.950 . . no
C(20) C(21) 1.40(2) . . yes
C(20) H(15) 0.950 . . no
C(21) C(22) 1.42(1) . . yes
C(21) C(32) 1.403(9) . . yes
C(22) C(23) 1.35(2) . . yes
C(22) H(16) 0.950 . . no
C(23) C(24) 1.44(1) . . yes
C(23) H(17) 0.950 . . no
C(24) C(25) 1.36(2) . . yes
C(24) C(33) 1.40(1) . . yes
C(25) C(26) 1.21(4) . . yes
C(25) H(18) 0.950 . . no
C(26) C(27) 1.41(4) . . yes
C(26) H(19) 0.951 . . no
C(27) C(28) 1.49(3) . . yes
C(27) C(35) 1.71(3) . . yes
C(27) H(20) 0.950 . . no
C(28) C(29) 1.44(2) . . yes
C(28) C(33) 1.42(1) . . yes
C(29) C(30) 1.26(3) . . yes
C(29) H(21) 0.950 . . no
C(30) C(31) 1.43(2) . . yes
C(30) H(22) 0.950 . . no
C(31) C(32) 1.418(9) . . yes
C(32) C(33) 1.41(1) . . yes
C(34) H(23) 0.953 . . no
C(34) H(24) 0.947 . . no
C(34) H(25) 0.951 . . no
C(35) H(26) 0.949 . . no
C(35) H(27) 0.951 . . no
C(35) H(28) 0.950 . . no
C(36) C(37) 1.38(2) . . yes
C(36) C(38) 1.37(1) . 2_656 yes
C(36) H(29) 0.950 . . no
C(37) C(38) 1.36(2) . . yes
C(37) H(30) 0.950 . . no
C(38) H(31) 0.950 . . no

loop_
_geom_contact_atom_site_label_1
_geom_contact_atom_site_label_2
_geom_contact_distance
_geom_contact_site_symmetry_1
_geom_contact_site_symmetry_2
_geom_contact_publ_flag
Ag(1) O(5) 2.519(5) . . ?
Ag(1) C(3) 2.523(7) . . ?
Ag(2) O(7) 2.532(8) . 1_554 ?
Ag(2) C(20) 2.568(8) . . ?
O(3) C(17) 3.42(1) . 2_666 ?
O(3) C(6) 3.45(2) . 2_665 ?
O(4) C(26) 3.51(4) . 1_655 ?
O(5) C(3) 3.410(7) . 2_666 ?
O(6) C(34) 3.40(3) . 1_556 ?
O(7) C(5) 3.569(8) . 2_666 ?
O(8) C(38) 3.33(2) . 2_656 ?
O(8) C(19) 3.38(3) . 1_556 ?
O(8) C(36) 3.45(2) . . ?
C(1) C(9) 3.48(1) . 2_565 ?
C(2) C(10) 3.52(1) . 2_565 ?
C(4) C(12) 3.570(10) . 2_565 ?
C(5) C(12) 3.57(1) . 2_565 ?
C(7) C(13) 3.488(10) . 2_565 ?
C(11) C(15) 3.467(8) . 2_565 ?
C(18) C(24) 3.49(1) . 2_555 ?
C(18) C(23) 3.59(1) . 2_555 ?
C(19) C(33) 3.54(1) . 2_555 ?
C(19) C(24) 3.56(1) . 2_555 ?
C(20) C(28) 3.42(1) . 2_555 ?
C(20) C(33) 3.557(8) . 2_555 ?
C(21) C(31) 3.598(9) . 2_555 ?
C(22) C(30) 3.44(1) . 2_555 ?
C(22) C(31) 3.593(8) . 2_555 ?
C(23) C(34) 3.50(2) . 2_555 ?
C(32) C(32) 3.51(1) . 2_555 ?
C(35) C(35) 3.25(6) . 2_455 ?
